data_7158148
loop_
_publ_author_name
'Zhan, Shao-Cong'
'Fang, Ren-Jie'
'Sun, Jing'
'Yan, Chao-Guo'

_publ_section_title
;
 Diastereoselective synthesis of spiro[carbazole-3,5'-pyrimidines] and
 spiro[carbazole-3,1'-cyclohexanes] <i>via</i> four-component reaction.
;
_journal_issue 28
_journal_name_full 'Organic &amp; biomolecular chemistry'
_journal_page_first 6322
_journal_page_last 6327
_journal_paper_doi 10.1039/d1ob01113h
_journal_volume 19
_journal_year 2021
_chemical_formula_moiety 'C34 H33 N3 O6'
_chemical_formula_sum 'C34 H33 N3 O6'
_chemical_formula_weight 579.63
_space_group_crystal_system monoclinic
_space_group_IT_number 14
_space_group_name_Hall '-P 2yn'
_space_group_name_H-M_alt 'P 1 21/n 1'
_atom_sites_solution_hydrogens geom
_audit_creation_method SHELXL-2014/7
_audit_update_record
;
2021-04-20 deposited with the CCDC.	2021-06-22 downloaded from the CCDC.
;
_cell_angle_alpha 90
_cell_angle_beta 96.132(2)
_cell_angle_gamma 90
_cell_formula_units_Z 4
_cell_length_a 11.2751(7)
_cell_length_b 9.4901(5)
_cell_length_c 27.4393(16)
_cell_measurement_reflns_used 5940
_cell_measurement_temperature 296(2)
_cell_measurement_theta_max 23.10
_cell_measurement_theta_min 2.61
_cell_volume 2919.3(3)
_computing_cell_refinement 'Bruker SAINT'
_computing_data_collection 'Bruker APEX2'
_computing_data_reduction 'Bruker SAINT'
_computing_molecular_graphics 'Bruker SHELXTL'
_computing_publication_material 'Bruker SHELXTL'
_computing_structure_refinement 'SHELXL-2014/7 (Sheldrick, 2014)'
_computing_structure_solution 'SHELXS-97 (Sheldrick 2008)'
_diffrn_ambient_temperature 296(2)
_diffrn_measured_fraction_theta_full 0.998
_diffrn_measured_fraction_theta_max 0.998
_diffrn_measurement_device_type 'Bruker APEX-II CCD'
_diffrn_measurement_method '\f and \w scans'
_diffrn_radiation_type MoK\a
_diffrn_radiation_wavelength 0.71073
_diffrn_reflns_av_R_equivalents 0.0734
_diffrn_reflns_av_unetI/netI 0.0784
_diffrn_reflns_Laue_measured_fraction_full 0.998
_diffrn_reflns_Laue_measured_fraction_max 0.998
_diffrn_reflns_limit_h_max 13
_diffrn_reflns_limit_h_min -13
_diffrn_reflns_limit_k_max 11
_diffrn_reflns_limit_k_min -11
_diffrn_reflns_limit_l_max 33
_diffrn_reflns_limit_l_min -33
_diffrn_reflns_number 28987
_diffrn_reflns_point_group_measured_fraction_full 0.998
_diffrn_reflns_point_group_measured_fraction_max 0.998
_diffrn_reflns_theta_full 25.242
_diffrn_reflns_theta_max 25.998
_diffrn_reflns_theta_min 2.272
_exptl_absorpt_coefficient_mu 0.091
_exptl_absorpt_correction_T_max 0.7456
_exptl_absorpt_correction_T_min 0.6862
_exptl_absorpt_correction_type multi-scan
_exptl_absorpt_process_details sadabs
_exptl_crystal_colour colorless
_exptl_crystal_density_diffrn 1.319
_exptl_crystal_description block
_exptl_crystal_F_000 1224
_exptl_crystal_size_max 0.260
_exptl_crystal_size_mid 0.220
_exptl_crystal_size_min 0.180
_refine_diff_density_max 0.218
_refine_diff_density_min -0.242
_refine_diff_density_rms 0.044
_refine_ls_extinction_method none
_refine_ls_goodness_of_fit_ref 1.009
_refine_ls_hydrogen_treatment constr
_refine_ls_matrix_type full
_refine_ls_number_parameters 398
_refine_ls_number_reflns 5725
_refine_ls_number_restraints 0
_refine_ls_restrained_S_all 1.009
_refine_ls_R_factor_all 0.1388
_refine_ls_R_factor_gt 0.0571
_refine_ls_shift/su_max 0.000
_refine_ls_shift/su_mean 0.000
_refine_ls_structure_factor_coef Fsqd
_refine_ls_weighting_details 'w=1/[\s^2^(Fo^2^)+(0.0584P)^2^+0.8122P] where P=(Fo^2^+2Fc^2^)/3'
_refine_ls_weighting_scheme calc
_refine_ls_wR_factor_gt 0.1148
_refine_ls_wR_factor_ref 0.1440
_reflns_Friedel_coverage 0.000
_reflns_number_gt 3030
_reflns_number_total 5725
_reflns_threshold_expression 'I > 2\s(I)'
_cod_data_source_file d1ob01113h2.cif
_cod_data_source_block 1c
_cod_depositor_comments 'Adding full bibliography for 7158139--7158148.cif.'
_cod_original_sg_symbol_H-M 'P 21/n'
_cod_database_code 7158148
_shelx_shelxl_version_number 2014/7
_shelx_space_group_comment
; 
The symmetry employed for this shelxl refinement is uniquely defined 
by the following loop, which should always be used as a source of 
symmetry information in preference to the above space-group names. 
They are only intended as comments. 
;
_shelx_estimated_absorpt_t_min 0.977
_shelx_estimated_absorpt_t_max 0.984

loop_
_space_group_symop_operation_xyz
'x, y, z'
'-x+1/2, y+1/2, -z+1/2'
'-x, -y, -z'
'x-1/2, -y-1/2, z-1/2'

loop_
_atom_site_label
_atom_site_type_symbol
_atom_site_fract_x
_atom_site_fract_y
_atom_site_fract_z
_atom_site_U_iso_or_equiv
_atom_site_adp_type
_atom_site_occupancy
_atom_site_site_symmetry_order
_atom_site_calc_flag
_atom_site_refinement_flags_posn
_atom_site_refinement_flags_adp
_atom_site_refinement_flags_occupancy
_atom_site_disorder_assembly
_atom_site_disorder_group
C1 C 0.2412(2) 0.6171(3) 0.06940(9) 0.0461(6) Uani 1 1 d . . . . .
C2 C 0.1448(2) 0.5318(3) 0.05388(11) 0.0639(8) Uani 1 1 d . . . . .
H2 H 0.1436 0.4771 0.0257 0.077 Uiso 1 1 calc R U . . .
C3 C 0.0507(3) 0.5317(4) 0.08210(13) 0.0772(9) Uani 1 1 d . . . . .
H3 H -0.0152 0.4750 0.0730 0.093 Uiso 1 1 calc R U . . .
C4 C 0.0523(2) 0.6143(3) 0.12377(12) 0.0713(9) Uani 1 1 d . . . . .
H4 H -0.0133 0.6131 0.1416 0.086 Uiso 1 1 calc R U . . .
C5 C 0.1486(2) 0.6983(3) 0.13943(10) 0.0574(7) Uani 1 1 d . . . . .
H5 H 0.1489 0.7524 0.1677 0.069 Uiso 1 1 calc R U . . .
C6 C 0.2455(2) 0.7004(2) 0.11191(9) 0.0440(6) Uani 1 1 d . . . . .
C7 C 0.3592(2) 0.7705(2) 0.11674(9) 0.0410(6) Uani 1 1 d . . . . .
C8 C 0.4169(2) 0.7287(2) 0.07841(9) 0.0404(6) Uani 1 1 d . . . . .
C9 C 0.53779(19) 0.7739(2) 0.06712(9) 0.0410(6) Uani 1 1 d . . . . .
H9 H 0.5290 0.8330 0.0377 0.049 Uiso 1 1 calc R U . . .
C10 C 0.6066(2) 0.6420(3) 0.05642(11) 0.0451(6) Uani 1 1 d . . . . .
C11 C 0.7023(2) 0.4360(3) 0.08986(11) 0.0643(8) Uani 1 1 d . . . . .
H11A H 0.7660 0.4433 0.0689 0.077 Uiso 1 1 calc R U . . .
H11B H 0.6424 0.3717 0.0747 0.077 Uiso 1 1 calc R U . . .
C12 C 0.7498(3) 0.3836(3) 0.13891(13) 0.0837(10) Uani 1 1 d . . . . .
H12A H 0.8159 0.4411 0.1517 0.125 Uiso 1 1 calc R U . . .
H12B H 0.7760 0.2879 0.1363 0.125 Uiso 1 1 calc R U . . .
H12C H 0.6884 0.3877 0.1605 0.125 Uiso 1 1 calc R U . . .
C13 C 0.4054(2) 0.8743(2) 0.15508(9) 0.0433(6) Uani 1 1 d . . . . .
H13 H 0.3426 0.9452 0.1564 0.052 Uiso 1 1 calc R U . . .
C14 C 0.4261(2) 0.8108(2) 0.20610(9) 0.0451(6) Uani 1 1 d . . . . .
C15 C 0.4966(2) 0.6905(3) 0.21353(11) 0.0599(7) Uani 1 1 d . . . . .
H15 H 0.5252 0.6468 0.1868 0.072 Uiso 1 1 calc R U . . .
C16 C 0.5246(3) 0.6352(3) 0.25982(14) 0.0794(10) Uani 1 1 d . . . . .
H16 H 0.5731 0.5560 0.2645 0.095 Uiso 1 1 calc R U . . .
C17 C 0.4797(4) 0.6987(4) 0.29873(13) 0.0916(12) Uani 1 1 d . . . . .
H17 H 0.5004 0.6642 0.3302 0.110 Uiso 1 1 calc R U . . .
C18 C 0.4050(3) 0.8121(4) 0.29201(11) 0.0810(10) Uani 1 1 d . . . . .
H18 H 0.3724 0.8504 0.3188 0.097 Uiso 1 1 calc R U . . .
C19 C 0.3769(2) 0.8711(3) 0.24590(10) 0.0591(7) Uani 1 1 d . . . . .
C20 C 0.2911(3) 0.9936(3) 0.24128(12) 0.0828(10) Uani 1 1 d . . . . .
H20A H 0.3333 1.0782 0.2348 0.124 Uiso 1 1 calc R U . . .
H20B H 0.2553 1.0043 0.2713 0.124 Uiso 1 1 calc R U . . .
H20C H 0.2300 0.9762 0.2148 0.124 Uiso 1 1 calc R U . . .
C21 C 0.4627(2) 1.0744(3) 0.10643(10) 0.0478(6) Uani 1 1 d . . . . .
C22 C 0.3718(3) 1.3099(3) 0.10355(13) 0.0909(11) Uani 1 1 d . . . . .
H22A H 0.2885 1.2898 0.1040 0.136 Uiso 1 1 calc R U . . .
H22B H 0.3905 1.3128 0.0702 0.136 Uiso 1 1 calc R U . . .
H22C H 0.3901 1.3993 0.1189 0.136 Uiso 1 1 calc R U . . .
C23 C 0.4832(3) 1.2285(3) 0.17871(12) 0.0636(8) Uani 1 1 d . . . . .
C24 C 0.6161(3) 1.1736(3) 0.25194(11) 0.0863(10) Uani 1 1 d . . . . .
H24A H 0.6287 1.0909 0.2720 0.129 Uiso 1 1 calc R U . . .
H24B H 0.5648 1.2376 0.2668 0.129 Uiso 1 1 calc R U . . .
H24C H 0.6913 1.2184 0.2490 0.129 Uiso 1 1 calc R U . . .
C25 C 0.5937(2) 1.0076(3) 0.18378(9) 0.0456(6) Uani 1 1 d . . . . .
C26 C 0.5194(2) 0.9562(2) 0.13764(8) 0.0401(6) Uani 1 1 d . . . . .
C27 C 0.6015(2) 0.8598(2) 0.10977(8) 0.0408(6) Uani 1 1 d . . . . .
H27 H 0.6347 0.7901 0.1338 0.049 Uiso 1 1 calc R U . . .
C28 C 0.7088(2) 0.9369(2) 0.09311(9) 0.0417(6) Uani 1 1 d . . . . .
C29 C 0.8222(2) 0.9059(3) 0.11452(10) 0.0568(7) Uani 1 1 d . . . . .
H29 H 0.8315 0.8416 0.1402 0.068 Uiso 1 1 calc R U . . .
C30 C 0.9223(2) 0.9681(3) 0.09882(11) 0.0658(8) Uani 1 1 d . . . . .
H30 H 0.9976 0.9442 0.1137 0.079 Uiso 1 1 calc R U . . .
C31 C 0.9111(3) 1.0643(3) 0.06165(11) 0.0601(8) Uani 1 1 d . . . . .
C32 C 1.1198(5) 1.0930(7) 0.0596(2) 0.0976(17) Uani 0.651(5) 1 d . . P A 1
H32A H 1.1402 1.1192 0.0932 0.146 Uiso 0.651(5) 1 calc R U P A 1
H32B H 1.1712 1.1414 0.0394 0.146 Uiso 0.651(5) 1 calc R U P A 1
H32C H 1.1294 0.9931 0.0561 0.146 Uiso 0.651(5) 1 calc R U P A 1
C32' C 1.0171(8) 1.2048(14) 0.0125(5) 0.0976(17) Uani 0.349(5) 1 d . . P A 2
H32D H 0.9831 1.1610 -0.0173 0.146 Uiso 0.349(5) 1 calc R U P A 2
H32E H 1.0997 1.2252 0.0103 0.146 Uiso 0.349(5) 1 calc R U P A 2
H32F H 0.9753 1.2909 0.0176 0.146 Uiso 0.349(5) 1 calc R U P A 2
C33 C 0.8002(3) 1.0967(3) 0.03970(11) 0.0623(8) Uani 1 1 d . . . . .
H33 H 0.7918 1.1625 0.0145 0.075 Uiso 1 1 calc R U . . .
C34 C 0.7004(2) 1.0326(3) 0.05461(10) 0.0559(7) Uani 1 1 d . . . . .
H34 H 0.6258 1.0540 0.0385 0.067 Uiso 1 1 calc R U . . .
N1 N 0.34636(17) 0.6371(2) 0.04905(7) 0.0466(5) Uani 1 1 d . . . . .
H1 H 0.3649 0.5989 0.0225 0.056 Uiso 1 1 calc R U . . .
N2 N 0.4429(2) 1.1992(2) 0.13032(8) 0.0576(6) Uani 1 1 d . . . . .
N3 N 0.5602(2) 1.1334(2) 0.20301(8) 0.0545(6) Uani 1 1 d . . . . .
O1 O 0.61403(19) 0.5991(2) 0.01579(7) 0.0753(6) Uani 1 1 d . . . . .
O2 O 0.64990(15) 0.57367(17) 0.09633(7) 0.0567(5) Uani 1 1 d . . . . .
O3 O 0.42762(16) 1.05885(19) 0.06349(7) 0.0626(5) Uani 1 1 d . . . . .
O4 O 0.4546(2) 1.3361(2) 0.19780(9) 0.0986(8) Uani 1 1 d . . . . .
O5 O 0.67500(16) 0.94039(19) 0.20434(6) 0.0593(5) Uani 1 1 d . . . . .
O6 O 1.0087(2) 1.1277(3) 0.04592(11) 0.0985(8) Uani 1 1 d . . . . .

loop_
_atom_site_aniso_label
_atom_site_aniso_U_11
_atom_site_aniso_U_22
_atom_site_aniso_U_33
_atom_site_aniso_U_23
_atom_site_aniso_U_13
_atom_site_aniso_U_12
C1 0.0453(15) 0.0508(15) 0.0401(16) 0.0020(13) -0.0050(12) 0.0063(12)
C2 0.0542(17) 0.080(2) 0.0544(19) -0.0096(16) -0.0077(15) -0.0036(15)
C3 0.0521(18) 0.100(3) 0.078(2) -0.003(2) -0.0050(17) -0.0148(17)
C4 0.0532(18) 0.089(2) 0.073(2) 0.004(2) 0.0126(16) -0.0020(16)
C5 0.0603(18) 0.0610(18) 0.0518(18) 0.0022(14) 0.0105(15) 0.0070(14)
C6 0.0487(15) 0.0438(14) 0.0384(16) 0.0038(13) 0.0001(12) 0.0091(12)
C7 0.0482(14) 0.0391(13) 0.0348(15) -0.0012(12) 0.0006(11) 0.0087(11)
C8 0.0471(14) 0.0374(13) 0.0351(15) -0.0050(12) -0.0035(12) 0.0055(11)
C9 0.0511(14) 0.0376(13) 0.0341(14) -0.0033(11) 0.0028(11) 0.0048(11)
C10 0.0485(15) 0.0404(14) 0.0471(18) -0.0047(14) 0.0080(13) -0.0029(12)
C11 0.0658(18) 0.0452(15) 0.082(2) -0.0082(16) 0.0100(16) 0.0157(13)
C12 0.089(2) 0.060(2) 0.100(3) 0.0092(19) -0.002(2) 0.0128(17)
C13 0.0543(15) 0.0367(13) 0.0387(15) -0.0022(12) 0.0039(12) 0.0090(11)
C14 0.0594(15) 0.0400(14) 0.0354(15) -0.0019(13) 0.0023(12) -0.0058(12)
C15 0.0745(19) 0.0485(16) 0.0545(19) 0.0094(15) -0.0031(14) 0.0006(14)
C16 0.096(2) 0.060(2) 0.076(3) 0.022(2) -0.019(2) -0.0106(17)
C17 0.134(3) 0.085(3) 0.051(2) 0.021(2) -0.015(2) -0.039(2)
C18 0.121(3) 0.083(2) 0.040(2) -0.0035(19) 0.0148(18) -0.037(2)
C19 0.0744(19) 0.0593(17) 0.0450(19) -0.0073(15) 0.0130(15) -0.0173(15)
C20 0.101(2) 0.078(2) 0.075(2) -0.0212(18) 0.0361(19) 0.0016(19)
C21 0.0577(16) 0.0412(15) 0.0462(18) 0.0060(14) 0.0140(13) 0.0101(12)
C22 0.123(3) 0.0568(19) 0.095(3) 0.0235(19) 0.021(2) 0.0425(19)
C23 0.094(2) 0.0352(15) 0.065(2) -0.0064(16) 0.0244(18) 0.0011(15)
C24 0.127(3) 0.075(2) 0.054(2) -0.0280(18) 0.0010(19) -0.007(2)
C25 0.0633(17) 0.0358(14) 0.0379(16) -0.0008(13) 0.0074(13) -0.0045(13)
C26 0.0533(14) 0.0322(12) 0.0347(15) -0.0017(11) 0.0045(11) 0.0045(11)
C27 0.0515(14) 0.0351(12) 0.0349(15) -0.0022(11) 0.0003(11) 0.0063(11)
C28 0.0534(15) 0.0344(13) 0.0363(15) -0.0060(12) 0.0006(12) 0.0042(11)
C29 0.0593(17) 0.0547(16) 0.0549(18) 0.0043(14) 0.0000(14) 0.0068(14)
C30 0.0516(17) 0.072(2) 0.072(2) -0.0017(18) -0.0005(15) 0.0000(15)
C31 0.0592(19) 0.0535(17) 0.070(2) -0.0121(17) 0.0158(16) -0.0081(15)
C32 0.061(3) 0.132(5) 0.102(4) -0.022(3) 0.019(3) -0.016(3)
C32' 0.061(3) 0.132(5) 0.102(4) -0.022(3) 0.019(3) -0.016(3)
C33 0.074(2) 0.0516(16) 0.062(2) 0.0104(15) 0.0132(16) 0.0000(15)
C34 0.0592(17) 0.0553(16) 0.0525(18) 0.0048(15) 0.0027(14) 0.0056(14)
N1 0.0507(12) 0.0525(13) 0.0356(12) -0.0102(10) 0.0002(10) 0.0036(10)
N2 0.0869(16) 0.0340(12) 0.0531(16) 0.0046(11) 0.0138(12) 0.0164(11)
N3 0.0833(16) 0.0357(12) 0.0450(14) -0.0107(11) 0.0096(12) -0.0035(11)
O1 0.1111(16) 0.0693(13) 0.0470(13) -0.0185(11) 0.0145(11) 0.0209(11)
O2 0.0737(12) 0.0428(10) 0.0541(12) -0.0050(9) 0.0085(9) 0.0171(9)
O3 0.0807(13) 0.0644(12) 0.0408(12) 0.0048(10) -0.0022(10) 0.0235(10)
O4 0.153(2) 0.0482(12) 0.0971(19) -0.0253(12) 0.0230(15) 0.0206(13)
O5 0.0728(12) 0.0587(12) 0.0435(12) -0.0049(9) -0.0076(9) 0.0059(10)
O6 0.090(2) 0.0898(17) 0.122(2) -0.0101(16) 0.0403(17) -0.0277(15)

loop_
_atom_type_symbol
_atom_type_description
_atom_type_scat_dispersion_real
_atom_type_scat_dispersion_imag
_atom_type_scat_source
C C 0.0033 0.0016 'International Tables Vol C Tables 4.2.6.8 and 6.1.1.4'
H H 0.0000 0.0000 'International Tables Vol C Tables 4.2.6.8 and 6.1.1.4'
N N 0.0061 0.0033 'International Tables Vol C Tables 4.2.6.8 and 6.1.1.4'
O O 0.0106 0.0060 'International Tables Vol C Tables 4.2.6.8 and 6.1.1.4'

loop_
_geom_angle_atom_site_label_1
_geom_angle_atom_site_label_2
_geom_angle_atom_site_label_3
_geom_angle
_geom_angle_site_symmetry_1
_geom_angle_site_symmetry_3
_geom_angle_publ_flag
N1 C1 C2 129.6(2) . . ?
N1 C1 C6 107.7(2) . . ?
C2 C1 C6 122.7(2) . . ?
C3 C2 C1 117.0(3) . . ?
C3 C2 H2 121.5 . . ?
C1 C2 H2 121.5 . . ?
C2 C3 C4 121.4(3) . . ?
C2 C3 H3 119.3 . . ?
C4 C3 H3 119.3 . . ?
C5 C4 C3 121.7(3) . . ?
C5 C4 H4 119.2 . . ?
C3 C4 H4 119.2 . . ?
C4 C5 C6 118.5(3) . . ?
C4 C5 H5 120.8 . . ?
C6 C5 H5 120.8 . . ?
C5 C6 C1 118.8(2) . . ?
C5 C6 C7 134.4(2) . . ?
C1 C6 C7 106.7(2) . . ?
C8 C7 C6 106.9(2) . . ?
C8 C7 C13 125.5(2) . . ?
C6 C7 C13 127.6(2) . . ?
C7 C8 N1 110.1(2) . . ?
C7 C8 C9 127.0(2) . . ?
N1 C8 C9 122.9(2) . . ?
C8 C9 C10 107.44(18) . . ?
C8 C9 C27 110.92(19) . . ?
C10 C9 C27 112.14(18) . . ?
C8 C9 H9 108.8 . . ?
C10 C9 H9 108.8 . . ?
C27 C9 H9 108.8 . . ?
O1 C10 O2 123.3(2) . . ?
O1 C10 C9 123.2(2) . . ?
O2 C10 C9 113.3(2) . . ?
O2 C11 C12 107.7(2) . . ?
O2 C11 H11A 110.2 . . ?
C12 C11 H11A 110.2 . . ?
O2 C11 H11B 110.2 . . ?
C12 C11 H11B 110.2 . . ?
H11A C11 H11B 108.5 . . ?
C11 C12 H12A 109.5 . . ?
C11 C12 H12B 109.5 . . ?
H12A C12 H12B 109.5 . . ?
C11 C12 H12C 109.5 . . ?
H12A C12 H12C 109.5 . . ?
H12B C12 H12C 109.5 . . ?
C7 C13 C14 113.31(19) . . ?
C7 C13 C26 109.65(18) . . ?
C14 C13 C26 114.46(19) . . ?
C7 C13 H13 106.3 . . ?
C14 C13 H13 106.3 . . ?
C26 C13 H13 106.3 . . ?
C15 C14 C19 119.2(2) . . ?
C15 C14 C13 119.3(2) . . ?
C19 C14 C13 121.5(2) . . ?
C16 C15 C14 121.2(3) . . ?
C16 C15 H15 119.4 . . ?
C14 C15 H15 119.4 . . ?
C17 C16 C15 118.9(3) . . ?
C17 C16 H16 120.6 . . ?
C15 C16 H16 120.6 . . ?
C18 C17 C16 121.0(3) . . ?
C18 C17 H17 119.5 . . ?
C16 C17 H17 119.5 . . ?
C17 C18 C19 121.2(3) . . ?
C17 C18 H18 119.4 . . ?
C19 C18 H18 119.4 . . ?
C18 C19 C14 118.4(3) . . ?
C18 C19 C20 118.0(3) . . ?
C14 C19 C20 123.6(3) . . ?
C19 C20 H20A 109.5 . . ?
C19 C20 H20B 109.5 . . ?
H20A C20 H20B 109.5 . . ?
C19 C20 H20C 109.5 . . ?
H20A C20 H20C 109.5 . . ?
H20B C20 H20C 109.5 . . ?
O3 C21 N2 120.8(2) . . ?
O3 C21 C26 122.4(2) . . ?
N2 C21 C26 116.6(2) . . ?
N2 C22 H22A 109.5 . . ?
N2 C22 H22B 109.5 . . ?
H22A C22 H22B 109.5 . . ?
N2 C22 H22C 109.5 . . ?
H22A C22 H22C 109.5 . . ?
H22B C22 H22C 109.5 . . ?
O4 C23 N3 121.9(3) . . ?
O4 C23 N2 120.7(3) . . ?
N3 C23 N2 117.3(2) . . ?
N3 C24 H24A 109.5 . . ?
N3 C24 H24B 109.5 . . ?
H24A C24 H24B 109.5 . . ?
N3 C24 H24C 109.5 . . ?
H24A C24 H24C 109.5 . . ?
H24B C24 H24C 109.5 . . ?
O5 C25 N3 120.4(2) . . ?
O5 C25 C26 122.9(2) . . ?
N3 C25 C26 116.6(2) . . ?
C21 C26 C25 113.3(2) . . ?
C21 C26 C27 113.27(19) . . ?
C25 C26 C27 107.03(18) . . ?
C21 C26 C13 102.87(18) . . ?
C25 C26 C13 107.01(18) . . ?
C27 C26 C13 113.33(17) . . ?
C28 C27 C9 110.30(18) . . ?
C28 C27 C26 113.42(18) . . ?
C9 C27 C26 115.45(18) . . ?
C28 C27 H27 105.6 . . ?
C9 C27 H27 105.6 . . ?
C26 C27 H27 105.6 . . ?
C29 C28 C34 116.6(2) . . ?
C29 C28 C27 119.9(2) . . ?
C34 C28 C27 123.4(2) . . ?
C28 C29 C30 121.8(3) . . ?
C28 C29 H29 119.1 . . ?
C30 C29 H29 119.1 . . ?
C31 C30 C29 120.4(3) . . ?
C31 C30 H30 119.8 . . ?
C29 C30 H30 119.8 . . ?
O6 C31 C33 119.6(3) . . ?
O6 C31 C30 121.2(3) . . ?
C33 C31 C30 119.2(3) . . ?
O6 C32 H32A 109.5 . . ?
O6 C32 H32B 109.5 . . ?
H32A C32 H32B 109.5 . . ?
O6 C32 H32C 109.5 . . ?
H32A C32 H32C 109.5 . . ?
H32B C32 H32C 109.5 . . ?
O6 C32' H32D 109.5 . . ?
O6 C32' H32E 109.5 . . ?
H32D C32' H32E 109.5 . . ?
O6 C32' H32F 109.5 . . ?
H32D C32' H32F 109.5 . . ?
H32E C32' H32F 109.5 . . ?
C31 C33 C34 120.6(3) . . ?
C31 C33 H33 119.7 . . ?
C34 C33 H33 119.7 . . ?
C33 C34 C28 121.5(2) . . ?
C33 C34 H34 119.2 . . ?
C28 C34 H34 119.2 . . ?
C1 N1 C8 108.57(19) . . ?
C1 N1 H1 125.7 . . ?
C8 N1 H1 125.7 . . ?
C21 N2 C23 125.0(2) . . ?
C21 N2 C22 118.8(2) . . ?
C23 N2 C22 116.2(2) . . ?
C23 N3 C25 124.7(2) . . ?
C23 N3 C24 117.4(2) . . ?
C25 N3 C24 117.8(2) . . ?
C10 O2 C11 117.3(2) . . ?
C32' O6 C31 130.7(6) . . ?
C32 O6 C31 125.3(4) . . ?

loop_
_geom_bond_atom_site_label_1
_geom_bond_atom_site_label_2
_geom_bond_distance
_geom_bond_site_symmetry_2
_geom_bond_publ_flag
C1 N1 1.377(3) . ?
C1 C2 1.385(3) . ?
C1 C6 1.406(3) . ?
C2 C3 1.378(4) . ?
C2 H2 0.9300 . ?
C3 C4 1.385(4) . ?
C3 H3 0.9300 . ?
C4 C5 1.378(4) . ?
C4 H4 0.9300 . ?
C5 C6 1.393(3) . ?
C5 H5 0.9300 . ?
C6 C7 1.439(3) . ?
C7 C8 1.354(3) . ?
C7 C13 1.493(3) . ?
C8 N1 1.378(3) . ?
C8 C9 1.493(3) . ?
C9 C10 1.518(3) . ?
C9 C27 1.540(3) . ?
C9 H9 0.9800 . ?
C10 O1 1.198(3) . ?
C10 O2 1.321(3) . ?
C11 O2 1.452(3) . ?
C11 C12 1.481(4) . ?
C11 H11A 0.9700 . ?
C11 H11B 0.9700 . ?
C12 H12A 0.9600 . ?
C12 H12B 0.9600 . ?
C12 H12C 0.9600 . ?
C13 C14 1.519(3) . ?
C13 C26 1.618(3) . ?
C13 H13 0.9800 . ?
C14 C15 1.393(3) . ?
C14 C19 1.399(3) . ?
C15 C16 1.380(4) . ?
C15 H15 0.9300 . ?
C16 C17 1.369(5) . ?
C16 H16 0.9300 . ?
C17 C18 1.367(5) . ?
C17 H17 0.9300 . ?
C18 C19 1.389(4) . ?
C18 H18 0.9300 . ?
C19 C20 1.509(4) . ?
C20 H20A 0.9600 . ?
C20 H20B 0.9600 . ?
C20 H20C 0.9600 . ?
C21 O3 1.211(3) . ?
C21 N2 1.383(3) . ?
C21 C26 1.511(3) . ?
C22 N2 1.470(3) . ?
C22 H22A 0.9600 . ?
C22 H22B 0.9600 . ?
C22 H22C 0.9600 . ?
C23 O4 1.207(3) . ?
C23 N3 1.374(3) . ?
C23 N2 1.385(4) . ?
C24 N3 1.471(3) . ?
C24 H24A 0.9600 . ?
C24 H24B 0.9600 . ?
C24 H24C 0.9600 . ?
C25 O5 1.206(3) . ?
C25 N3 1.375(3) . ?
C25 C26 1.522(3) . ?
C26 C27 1.559(3) . ?
C27 C28 1.525(3) . ?
C27 H27 0.9800 . ?
C28 C29 1.380(3) . ?
C28 C34 1.389(3) . ?
C29 C30 1.382(4) . ?
C29 H29 0.9300 . ?
C30 C31 1.364(4) . ?
C30 H30 0.9300 . ?
C31 O6 1.363(3) . ?
C31 C33 1.364(4) . ?
C32 O6 1.311(5) . ?
C32 H32A 0.9600 . ?
C32 H32B 0.9600 . ?
C32 H32C 0.9600 . ?
C32' O6 1.185(13) . ?
C32' H32D 0.9600 . ?
C32' H32E 0.9600 . ?
C32' H32F 0.9600 . ?
C33 C34 1.379(4) . ?
C33 H33 0.9300 . ?
C34 H34 0.9300 . ?
N1 H1 0.8600 . ?

loop_
_geom_hbond_atom_site_label_D
_geom_hbond_atom_site_label_H
_geom_hbond_atom_site_label_A
_geom_hbond_distance_DH
_geom_hbond_distance_HA
_geom_hbond_distance_DA
_geom_hbond_angle_DHA
_geom_hbond_site_symmetry_A
N1 H1 O1 0.86 2.18 2.926(3) 145.2 3_665
